data_7217136
loop_
_publ_author_name
'Mercadal, Nerea'
'Day, Stephen P.'
'Jarmyn, Andrew'
'Pitak, Mateusz B.'
'Coles, Simon J.'
'Wilson, Claire'
'Rees, Gregory J.'
'Hanna, John V.'
'Wallis, John D.'

_publ_section_title
;
 O- vs. N-protonation of 1-dimethylaminonaphthalene-8-ketones: formation
 of a peri N--C bond or a hydrogen bond to the pi-electron density of a
 carbonyl group
;
_journal_issue 36
_journal_name_full CrystEngComm
_journal_page_first 8363
_journal_paper_doi 10.1039/C4CE00981A
_journal_volume 16
_journal_year 2014
_chemical_formula_sum 'C16 H20 B F4 N O'
_chemical_formula_weight 329.14
_chemical_name_systematic
; 
2-Hydroxy-2-isopropyl-1,1-dimethyl-1,2-dihydrobenzo[cd]indol-1-ium
tetrafluoroborate, 8-H.BF4
;
_space_group_IT_number 14
_symmetry_cell_setting monoclinic
_symmetry_space_group_name_Hall '-P 2yn'
_symmetry_space_group_name_H-M 'P 1 21/n 1'
_atom_sites_solution_hydrogens geom
_atom_sites_solution_primary direct
_atom_sites_solution_secondary difmap
_audit_creation_method SHELXL-97
_cell_angle_alpha 90.00
_cell_angle_beta 97.541(3)
_cell_angle_gamma 90.00
_cell_formula_units_Z 4
_cell_length_a 6.2039(2)
_cell_length_b 10.6675(3)
_cell_length_c 23.5777(8)
_cell_measurement_reflns_used 2237
_cell_measurement_temperature 150(2)
_cell_measurement_theta_max 29.0798
_cell_measurement_theta_min 3.2313
_cell_volume 1546.88(9)
_computing_cell_refinement
;
CrysAlisPro, Agilent Technologies,
Version 1.171.35.15 (release 03-08-2011 CrysAlis171 .NET)
(compiled Aug  3 2011,13:03:54)
;
_computing_data_collection
;
CrysAlisPro, Agilent Technologies,
Version 1.171.35.15 (release 03-08-2011 CrysAlis171 .NET)
(compiled Aug  3 2011,13:03:54)
;
_computing_data_reduction
;
CrysAlisPro, Agilent Technologies,
Version 1.171.35.15 (release 03-08-2011 CrysAlis171 .NET)
(compiled Aug  3 2011,13:03:54)
;
_computing_structure_refinement 'SHELXL-97 (Sheldrick, 1997)'
_computing_structure_solution 'SHELXS-97 (Sheldrick, 1990)'
_diffrn_ambient_temperature 150(2)
_diffrn_detector_area_resol_mean 15.9832
_diffrn_measured_fraction_theta_full 0.986
_diffrn_measured_fraction_theta_max 0.850
_diffrn_measurement_device_type 'Xcalibur, Sapphire3'
_diffrn_measurement_method '\w scans'
_diffrn_radiation_monochromator graphite
_diffrn_radiation_source 'Enhance (Mo) X-ray Source'
_diffrn_radiation_type 'Mo K\a'
_diffrn_radiation_wavelength 0.71073
_diffrn_reflns_av_R_equivalents 0.0241
_diffrn_reflns_av_sigmaI/netI 0.0452
_diffrn_reflns_limit_h_max 8
_diffrn_reflns_limit_h_min -5
_diffrn_reflns_limit_k_max 13
_diffrn_reflns_limit_k_min -10
_diffrn_reflns_limit_l_max 25
_diffrn_reflns_limit_l_min -31
_diffrn_reflns_number 7127
_diffrn_reflns_theta_full 27.00
_diffrn_reflns_theta_max 29.14
_diffrn_reflns_theta_min 3.24
_exptl_absorpt_coefficient_mu 0.119
_exptl_absorpt_correction_T_max 1.00000
_exptl_absorpt_correction_T_min 0.95377
_exptl_absorpt_correction_type multi-scan
_exptl_absorpt_process_details
;
CrysAlisPro, Agilent Technologies,
Version 1.171.35.15 (release 03-08-2011 CrysAlis171 .NET)
(compiled Aug  3 2011,13:03:54)
Empirical absorption correction using spherical harmonics,
 implemented in SCALE3 ABSPACK scaling algorithm.
;
_exptl_crystal_density_diffrn 1.413
_exptl_crystal_density_method 'not measured'
_exptl_crystal_F_000 688
_exptl_crystal_size_max 0.4234
_exptl_crystal_size_mid 0.1046
_exptl_crystal_size_min 0.0584
_refine_diff_density_max 0.612
_refine_diff_density_min -0.351
_refine_diff_density_rms 0.055
_refine_ls_extinction_method none
_refine_ls_goodness_of_fit_ref 1.047
_refine_ls_hydrogen_treatment mixed
_refine_ls_matrix_type full
_refine_ls_number_parameters 216
_refine_ls_number_reflns 3555
_refine_ls_number_restraints 0
_refine_ls_restrained_S_all 1.047
_refine_ls_R_factor_all 0.0777
_refine_ls_R_factor_gt 0.0582
_refine_ls_shift/su_max 0.000
_refine_ls_shift/su_mean 0.000
_refine_ls_structure_factor_coef Fsqd
_refine_ls_weighting_details 'calc w=1/[\s^2^(Fo^2^)+(0.0597P)^2^+1.0194P] where P=(Fo^2^+2Fc^2^)/3'
_refine_ls_weighting_scheme calc
_refine_ls_wR_factor_gt 0.1321
_refine_ls_wR_factor_ref 0.1424
_reflns_number_gt 2809
_reflns_number_total 3555
_reflns_threshold_expression >2sigma(I)
_cod_data_source_file c4ce00981a2.cif
_cod_data_source_block 8HBF4
_cod_depositor_comments 'Adding full bibliography for 7217128--7217139.cif.'
_cod_original_cell_volume 1546.88(8)
_cod_original_sg_symbol_H-M P21/n
_cod_database_code 7217136

loop_
_symmetry_equiv_pos_as_xyz
'x, y, z'
'-x+1/2, y+1/2, -z+1/2'
'-x, -y, -z'
'x-1/2, -y-1/2, z-1/2'

loop_
_atom_site_label
_atom_site_type_symbol
_atom_site_fract_x
_atom_site_fract_y
_atom_site_fract_z
_atom_site_U_iso_or_equiv
_atom_site_adp_type
_atom_site_occupancy
_atom_site_symmetry_multiplicity
_atom_site_calc_flag
_atom_site_refinement_flags
F1 F 0.2022(3) 0.61308(15) 0.03384(6) 0.0588(5) Uani 1 1 d .
F2 F -0.0780(3) 0.69032(18) 0.07266(7) 0.0540(5) Uani 1 1 d .
F3 F 0.1254(3) 0.81774(12) 0.02479(5) 0.0359(4) Uani 1 1 d .
F4 F 0.2594(3) 0.73745(18) 0.11166(7) 0.0597(5) Uani 1 1 d .
O1 O 0.8699(2) 0.24063(14) 0.08581(6) 0.0183(3) Uani 1 1 d .
N1 N 0.5193(2) 0.33825(15) 0.09730(6) 0.0142(3) Uani 1 1 d .
C1 C 0.4201(3) 0.34937(18) 0.15077(8) 0.0156(4) Uani 1 1 d .
C2 C 0.2492(3) 0.42010(19) 0.16208(9) 0.0199(4) Uani 1 1 d .
H2 H 0.1622 0.4657 0.1330 0.024 Uiso 1 1 calc R
C3 C 0.2075(3) 0.4223(2) 0.21991(9) 0.0243(5) Uani 1 1 d .
H3 H 0.0854 0.4681 0.2291 0.029 Uiso 1 1 calc R
C4 C 0.3352(3) 0.3614(2) 0.26295(9) 0.0240(5) Uani 1 1 d .
H4 H 0.3010 0.3662 0.3010 0.029 Uiso 1 1 calc R
C5 C 0.5187(3) 0.2910(2) 0.25125(8) 0.0208(4) Uani 1 1 d .
C6 C 0.6748(4) 0.2279(2) 0.29044(9) 0.0260(5) Uani 1 1 d .
H6 H 0.6617 0.2281 0.3301 0.031 Uiso 1 1 calc R
C7 C 0.8449(4) 0.1664(2) 0.27084(9) 0.0264(5) Uani 1 1 d .
H7 H 0.9503 0.1269 0.2979 0.032 Uiso 1 1 calc R
C8 C 0.8705(3) 0.1592(2) 0.21212(8) 0.0221(4) Uani 1 1 d .
H8 H 0.9888 0.1148 0.1999 0.027 Uiso 1 1 calc R
C9 C 0.7198(3) 0.21793(18) 0.17362(8) 0.0161(4) Uani 1 1 d .
C10 C 0.5520(3) 0.28499(18) 0.19360(8) 0.0164(4) Uani 1 1 d .
C11 C 0.3596(3) 0.3295(2) 0.04404(8) 0.0192(4) Uani 1 1 d .
H11A H 0.2618 0.2585 0.0471 0.029 Uiso 1 1 calc R
H11B H 0.4379 0.3173 0.0110 0.029 Uiso 1 1 calc R
H11C H 0.2746 0.4071 0.0391 0.029 Uiso 1 1 calc R
C12 C 0.6554(3) 0.45404(19) 0.09302(8) 0.0186(4) Uani 1 1 d .
H12A H 0.5616 0.5283 0.0903 0.028 Uiso 1 1 calc R
H12B H 0.7295 0.4485 0.0589 0.028 Uiso 1 1 calc R
H12C H 0.7637 0.4606 0.1271 0.028 Uiso 1 1 calc R
C13 C 0.6840(3) 0.21545(18) 0.10909(8) 0.0148(4) Uani 1 1 d .
C14 C 0.5675(3) 0.09570(19) 0.08471(8) 0.0186(4) Uani 1 1 d .
H14 H 0.5146 0.1109 0.0434 0.022 Uiso 1 1 calc R
C15 C 0.3717(3) 0.0580(2) 0.11429(9) 0.0251(5) Uani 1 1 d .
H15A H 0.2946 -0.0115 0.0934 0.038 Uiso 1 1 calc R
H15B H 0.2733 0.1298 0.1148 0.038 Uiso 1 1 calc R
H15C H 0.4219 0.0318 0.1536 0.038 Uiso 1 1 calc R
C16 C 0.7291(4) -0.0128(2) 0.08840(10) 0.0299(5) Uani 1 1 d .
H16A H 0.7944 -0.0240 0.1282 0.045 Uiso 1 1 calc R
H16B H 0.8434 0.0058 0.0646 0.045 Uiso 1 1 calc R
H16C H 0.6533 -0.0898 0.0747 0.045 Uiso 1 1 calc R
B1 B 0.1304(4) 0.7143(2) 0.06174(9) 0.0213(5) Uani 1 1 d .
H1 H 0.854(4) 0.217(3) 0.0498(12) 0.039(8) Uiso 1 1 d .

loop_
_atom_site_aniso_label
_atom_site_aniso_U_11
_atom_site_aniso_U_22
_atom_site_aniso_U_33
_atom_site_aniso_U_23
_atom_site_aniso_U_13
_atom_site_aniso_U_12
F1 0.1083(15) 0.0335(9) 0.0386(9) 0.0035(7) 0.0253(9) 0.0324(10)
F2 0.0424(9) 0.0745(13) 0.0480(10) 0.0093(9) 0.0171(7) -0.0080(9)
F3 0.0658(10) 0.0202(7) 0.0233(7) 0.0012(5) 0.0115(6) -0.0011(7)
F4 0.0728(12) 0.0640(12) 0.0351(9) 0.0049(8) -0.0201(8) -0.0192(10)
O1 0.0155(7) 0.0246(8) 0.0155(7) 0.0007(6) 0.0052(5) 0.0011(6)
N1 0.0148(8) 0.0159(8) 0.0122(8) 0.0002(6) 0.0027(6) -0.0002(6)
C1 0.0167(9) 0.0161(9) 0.0144(9) -0.0015(7) 0.0033(7) -0.0039(8)
C2 0.0177(10) 0.0192(10) 0.0229(10) -0.0025(8) 0.0032(8) -0.0002(8)
C3 0.0203(10) 0.0242(11) 0.0306(11) -0.0080(9) 0.0118(9) 0.0001(9)
C4 0.0311(11) 0.0234(11) 0.0200(10) -0.0055(8) 0.0125(9) -0.0060(9)
C5 0.0285(11) 0.0195(10) 0.0151(10) -0.0013(8) 0.0059(8) -0.0047(9)
C6 0.0372(12) 0.0264(12) 0.0147(10) 0.0024(8) 0.0041(9) -0.0033(10)
C7 0.0320(12) 0.0278(12) 0.0177(10) 0.0068(9) -0.0033(8) 0.0010(10)
C8 0.0226(10) 0.0220(10) 0.0214(10) 0.0042(8) 0.0019(8) 0.0039(9)
C9 0.0188(9) 0.0155(9) 0.0141(9) 0.0005(7) 0.0026(7) -0.0023(8)
C10 0.0180(10) 0.0156(9) 0.0156(9) -0.0006(7) 0.0027(7) -0.0033(8)
C11 0.0178(9) 0.0223(10) 0.0161(9) 0.0006(8) -0.0032(7) 0.0021(8)
C12 0.0196(10) 0.0169(10) 0.0195(10) 0.0018(7) 0.0034(7) -0.0019(8)
C13 0.0122(9) 0.0161(9) 0.0162(9) 0.0014(7) 0.0028(7) 0.0025(7)
C14 0.0225(10) 0.0158(10) 0.0179(9) -0.0029(7) 0.0044(8) 0.0003(8)
C15 0.0266(11) 0.0183(10) 0.0307(12) -0.0020(8) 0.0053(9) -0.0059(9)
C16 0.0328(12) 0.0191(11) 0.0376(13) -0.0053(9) 0.0041(10) 0.0055(10)
B1 0.0303(13) 0.0197(11) 0.0148(11) -0.0009(8) 0.0065(9) 0.0017(10)

loop_
_atom_type_symbol
_atom_type_description
_atom_type_scat_dispersion_real
_atom_type_scat_dispersion_imag
_atom_type_scat_source
C C 0.0033 0.0016 'International Tables Vol C Tables 4.2.6.8 and 6.1.1.4'
H H 0.0000 0.0000 'International Tables Vol C Tables 4.2.6.8 and 6.1.1.4'
B B 0.0013 0.0007 'International Tables Vol C Tables 4.2.6.8 and 6.1.1.4'
N N 0.0061 0.0033 'International Tables Vol C Tables 4.2.6.8 and 6.1.1.4'
O O 0.0106 0.0060 'International Tables Vol C Tables 4.2.6.8 and 6.1.1.4'
F F 0.0171 0.0103 'International Tables Vol C Tables 4.2.6.8 and 6.1.1.4'

loop_
_geom_angle_atom_site_label_1
_geom_angle_atom_site_label_2
_geom_angle_atom_site_label_3
_geom_angle
C13 O1 H1 109.7(18)
C1 N1 C11 114.64(14)
C1 N1 C12 106.92(14)
C11 N1 C12 108.03(15)
C1 N1 C13 103.66(13)
C11 N1 C13 114.59(14)
C12 N1 C13 108.63(13)
C2 C1 C10 122.10(18)
C2 C1 N1 129.49(17)
C10 C1 N1 107.92(16)
C1 C2 C3 116.32(19)
C1 C2 H2 121.8
C3 C2 H2 121.8
C4 C3 C2 122.94(19)
C4 C3 H3 118.5
C2 C3 H3 118.5
C3 C4 C5 120.55(18)
C3 C4 H4 119.7
C5 C4 H4 119.7
C10 C5 C6 115.79(19)
C10 C5 C4 115.83(18)
C6 C5 C4 128.37(19)
C7 C6 C5 119.80(19)
C7 C6 H6 120.1
C5 C6 H6 120.1
C6 C7 C8 122.99(19)
C6 C7 H7 118.5
C8 C7 H7 118.5
C9 C8 C7 118.03(19)
C9 C8 H8 121.0
C7 C8 H8 121.0
C8 C9 C10 119.11(18)
C8 C9 C13 131.24(18)
C10 C9 C13 109.38(16)
C1 C10 C9 113.65(17)
C1 C10 C5 122.16(18)
C9 C10 C5 124.18(18)
N1 C11 H11A 109.5
N1 C11 H11B 109.5
H11A C11 H11B 109.5
N1 C11 H11C 109.5
H11A C11 H11C 109.5
H11B C11 H11C 109.5
N1 C12 H12A 109.5
N1 C12 H12B 109.5
H12A C12 H12B 109.5
N1 C12 H12C 109.5
H12A C12 H12C 109.5
H12B C12 H12C 109.5
O1 C13 C9 112.39(15)
O1 C13 C14 113.06(16)
C9 C13 C14 112.99(16)
O1 C13 N1 108.09(14)
C9 C13 N1 99.26(14)
C14 C13 N1 110.07(14)
C16 C14 C15 109.24(17)
C16 C14 C13 109.58(16)
C15 C14 C13 114.11(16)
C16 C14 H14 107.9
C15 C14 H14 107.9
C13 C14 H14 107.9
C14 C15 H15A 109.5
C14 C15 H15B 109.5
H15A C15 H15B 109.5
C14 C15 H15C 109.5
H15A C15 H15C 109.5
H15B C15 H15C 109.5
C14 C16 H16A 109.5
C14 C16 H16B 109.5
H16A C16 H16B 109.5
C14 C16 H16C 109.5
H16A C16 H16C 109.5
H16B C16 H16C 109.5
F4 B1 F1 111.6(2)
F4 B1 F2 109.50(19)
F1 B1 F2 108.5(2)
F4 B1 F3 110.96(19)
F1 B1 F3 107.69(17)
F2 B1 F3 108.53(19)

loop_
_geom_bond_atom_site_label_1
_geom_bond_atom_site_label_2
_geom_bond_distance
F1 B1 1.369(3)
F2 B1 1.375(3)
F3 B1 1.404(3)
F4 B1 1.356(3)
O1 C13 1.367(2)
O1 H1 0.88(3)
N1 C1 1.478(2)
N1 C11 1.497(2)
N1 C12 1.507(2)
N1 C13 1.662(2)
C1 C2 1.356(3)
C1 C10 1.394(3)
C2 C3 1.421(3)
C2 H2 0.9500
C3 C4 1.367(3)
C3 H3 0.9500
C4 C5 1.421(3)
C4 H4 0.9500
C5 C10 1.403(3)
C5 C6 1.417(3)
C6 C7 1.373(3)
C6 H6 0.9500
C7 C8 1.416(3)
C7 H7 0.9500
C8 C9 1.367(3)
C8 H8 0.9500
C9 C10 1.395(3)
C9 C13 1.509(3)
C11 H11A 0.9800
C11 H11B 0.9800
C11 H11C 0.9800
C12 H12A 0.9800
C12 H12B 0.9800
C12 H12C 0.9800
C13 C14 1.541(3)
C14 C16 1.526(3)
C14 C15 1.532(3)
C14 H14 1.0000
C15 H15A 0.9800
C15 H15B 0.9800
C15 H15C 0.9800
C16 H16A 0.9800
C16 H16B 0.9800
C16 H16C 0.9800

loop_
_geom_hbond_atom_site_label_D
_geom_hbond_atom_site_label_H
_geom_hbond_atom_site_label_A
_geom_hbond_distance_DH
_geom_hbond_distance_HA
_geom_hbond_distance_DA
_geom_hbond_angle_DHA
_geom_hbond_site_symmetry_A
O1 H1 F3 0.88(3) 1.82(3) 2.6851(19) 168(3) 3_665
